data_2219544
loop_
_publ_author_name
'Chen, Ming-Jun'
'Fu, Yang-Wu'
'Dong, Wen-Liang'
'Li, Zhu-Bo'
'Zuo, Hua'

_publ_section_title
;
 <i>N</i>-Benzyl-2-(2,4-dichlorophenoxy)acetamide
;
_journal_issue 10
_journal_name_full 'Acta Crystallographica Section E'
_journal_page_first o1968
_journal_paper_doi 10.1107/S1600536808029371
_journal_volume 64
_journal_year 2008
_chemical_formula_iupac 'C15 H13 Cl2 N O2'
_chemical_formula_moiety 'C15 H13 Cl2 N O2'
_chemical_formula_sum 'C15 H13 Cl2 N O2'
_chemical_formula_weight 310.16
_chemical_name_systematic
;
N-benzyl-2-(2,4-dichlorophenoxy)acetamide
;
_space_group_IT_number 14
_symmetry_cell_setting monoclinic
_symmetry_space_group_name_Hall '-P 2ybc'
_symmetry_space_group_name_H-M 'P 1 21/c 1'
_atom_sites_solution_hydrogens geom
_atom_sites_solution_primary direct
_atom_sites_solution_secondary difmap
_audit_creation_method SHELXL-97
_cell_angle_alpha 90.00
_cell_angle_beta 90.402(2)
_cell_angle_gamma 90.00
_cell_formula_units_Z 4
_cell_length_a 4.7447(6)
_cell_length_b 26.821(3)
_cell_length_c 11.3962(15)
_cell_measurement_reflns_used 2023
_cell_measurement_temperature 298(2)
_cell_measurement_theta_max 24.25
_cell_measurement_theta_min 2.35
_cell_volume 1450.2(3)
_computing_cell_refinement 'APEX2 (Bruker, 2005)'
_computing_data_collection 'APEX2 (Bruker, 2005)'
_computing_data_reduction 'APEX2 (Bruker, 2005)'
_computing_molecular_graphics 'SHELXTL (Sheldrick, 2008)'
_computing_publication_material 'WINGX (Farrugia, 1999)'
_computing_structure_refinement 'SHELXL97 (Sheldrick, 2008)'
_computing_structure_solution 'SIR97 (Altomare <i>et al.</i>,  1999)'
_diffrn_ambient_temperature 298(2)
_diffrn_measured_fraction_theta_full 0.980
_diffrn_measured_fraction_theta_max 0.980
_diffrn_measurement_device_type 'Bruker SMART CCD area-detector'
_diffrn_measurement_method 'phi and omega scans'
_diffrn_radiation_monochromator graphite
_diffrn_radiation_source 'fine-focus sealed tube'
_diffrn_radiation_type MoK\a
_diffrn_radiation_wavelength 0.71073
_diffrn_reflns_av_R_equivalents 0.0272
_diffrn_reflns_av_sigmaI/netI 0.0361
_diffrn_reflns_limit_h_max 6
_diffrn_reflns_limit_h_min -6
_diffrn_reflns_limit_k_max 34
_diffrn_reflns_limit_k_min -26
_diffrn_reflns_limit_l_max 14
_diffrn_reflns_limit_l_min -14
_diffrn_reflns_number 8418
_diffrn_reflns_theta_full 27.48
_diffrn_reflns_theta_max 27.48
_diffrn_reflns_theta_min 1.52
_exptl_absorpt_coefficient_mu 0.447
_exptl_absorpt_correction_T_max 0.9780
_exptl_absorpt_correction_T_min 0.8775
_exptl_absorpt_correction_type multi-scan
_exptl_absorpt_process_details '(PROGRAM? REFERENCE?)'
_exptl_crystal_colour colourless
_exptl_crystal_density_diffrn 1.421
_exptl_crystal_density_method 'not measured'
_exptl_crystal_description prism
_exptl_crystal_F_000 640
_exptl_crystal_size_max 0.30
_exptl_crystal_size_mid 0.10
_exptl_crystal_size_min 0.05
_refine_diff_density_max 0.189
_refine_diff_density_min -0.236
_refine_ls_extinction_method none
_refine_ls_goodness_of_fit_ref 1.034
_refine_ls_hydrogen_treatment mixed
_refine_ls_matrix_type full
_refine_ls_number_parameters 185
_refine_ls_number_reflns 3254
_refine_ls_number_restraints 0
_refine_ls_restrained_S_all 1.034
_refine_ls_R_factor_all 0.0645
_refine_ls_R_factor_gt 0.0387
_refine_ls_shift/su_max 0.001
_refine_ls_shift/su_mean 0.000
_refine_ls_structure_factor_coef Fsqd
_refine_ls_weighting_details 'calc w=1/[\s^2^(Fo^2^)+(0.0422P)^2^+0.2337P] where P=(Fo^2^+2Fc^2^)/3'
_refine_ls_weighting_scheme calc
_refine_ls_wR_factor_gt 0.0918
_refine_ls_wR_factor_ref 0.1034
_reflns_number_gt 2233
_reflns_number_total 3254
_reflns_threshold_expression >2sigma(I)
_cod_data_source_file cs2090.cif
_cod_data_source_block I
_cod_original_sg_symbol_H-M P21/c
_cod_database_code 2219544
_cod_database_fobs_code 2219544

loop_
_symmetry_equiv_pos_as_xyz
'x, y, z'
'-x, y+1/2, -z+1/2'
'-x, -y, -z'
'x, -y-1/2, z-1/2'

loop_
_atom_site_type_symbol
_atom_site_label
_atom_site_fract_x
_atom_site_fract_y
_atom_site_fract_z
_atom_site_U_iso_or_equiv
_atom_site_adp_type
_atom_site_calc_flag
_atom_site_refinement_flags
_atom_site_occupancy
N N -0.5859(3) 0.13972(6) 1.13239(14) 0.0432(4) Uani d . 1
H H0A -0.757(4) 0.1456(7) 1.1390(16) 0.045(6) Uiso d . 1
Cl Cl1 -0.01187(15) 0.32457(2) 1.38966(5) 0.0718(2) Uani d . 1
Cl Cl2 0.22803(14) 0.39046(2) 0.95534(5) 0.0711(2) Uani d . 1
O O1 -0.3722(3) 0.25520(5) 1.27258(11) 0.0467(3) Uani d . 1
O O2 -0.1562(3) 0.17031(5) 1.18000(13) 0.0533(4) Uani d . 1
C C1 -0.0568(4) 0.32072(6) 1.23900(15) 0.0419(4) Uani d . 1
C C2 0.0880(4) 0.35291(7) 1.16733(16) 0.0470(5) Uani d . 1
H H2A 0.2087 0.3767 1.1991 0.056 Uiso calc R 1
C C3 0.0511(4) 0.34928(7) 1.04765(16) 0.0462(5) Uani d . 1
C C4 -0.1215(4) 0.31367(7) 0.99970(17) 0.0496(5) Uani d . 1
H H4A -0.1415 0.3112 0.9187 0.059 Uiso calc R 1
C C5 -0.2659(4) 0.28142(7) 1.07243(16) 0.0468(5) Uani d . 1
H H5A -0.3834 0.2573 1.0398 0.056 Uiso calc R 1
C C6 -0.2379(4) 0.28461(6) 1.19306(15) 0.0386(4) Uani d . 1
C C7 -0.5631(4) 0.21854(7) 1.23010(18) 0.0468(5) Uani d . 1
H H7A -0.6842 0.2334 1.1707 0.056 Uiso calc R 1
H H7B -0.6816 0.2075 1.2941 0.056 Uiso calc R 1
C C8 -0.4137(4) 0.17379(6) 1.17797(15) 0.0370(4) Uani d . 1
C C9 -0.4894(4) 0.09348(7) 1.08006(17) 0.0507(5) Uani d . 1
H H9A -0.2910 0.0966 1.0615 0.061 Uiso calc R 1
H H9B -0.5912 0.0880 1.0071 0.061 Uiso calc R 1
C C10 -0.5293(4) 0.04881(7) 1.15846(17) 0.0459(5) Uani d . 1
C C11 -0.7149(5) 0.01174(9) 1.1278(2) 0.0726(7) Uani d . 1
H H11A -0.8146 0.0140 1.0574 0.087 Uiso calc R 1
C C12 -0.7554(7) -0.02898(10) 1.2005(3) 0.0908(9) Uani d . 1
H H12A -0.8836 -0.0536 1.1788 0.109 Uiso calc R 1
C C13 -0.6107(7) -0.03343(10) 1.3027(3) 0.0872(9) Uani d . 1
H H13A -0.6395 -0.0608 1.3514 0.105 Uiso calc R 1
C C14 -0.4209(6) 0.00298(11) 1.3337(2) 0.0822(8) Uani d . 1
H H14A -0.3190 0.0001 1.4034 0.099 Uiso calc R 1
C C15 -0.3801(5) 0.04402(9) 1.2619(2) 0.0640(6) Uani d . 1
H H15A -0.2512 0.0685 1.2838 0.077 Uiso calc R 1

loop_
_atom_site_aniso_label
_atom_site_aniso_U_11
_atom_site_aniso_U_22
_atom_site_aniso_U_33
_atom_site_aniso_U_12
_atom_site_aniso_U_13
_atom_site_aniso_U_23
N 0.0327(9) 0.0426(9) 0.0543(10) 0.0032(7) 0.0025(7) -0.0059(7)
Cl1 0.1088(5) 0.0673(4) 0.0393(3) -0.0261(3) -0.0006(3) -0.0106(2)
Cl2 0.0869(5) 0.0663(4) 0.0604(3) -0.0168(3) 0.0117(3) 0.0131(3)
O1 0.0517(8) 0.0405(7) 0.0479(7) -0.0087(6) 0.0045(6) -0.0019(6)
O2 0.0307(7) 0.0527(8) 0.0764(10) 0.0030(6) 0.0010(6) -0.0051(7)
C1 0.0511(11) 0.0370(10) 0.0376(9) -0.0001(8) 0.0002(8) -0.0071(8)
C2 0.0539(12) 0.0377(10) 0.0492(11) -0.0072(9) 0.0011(9) -0.0065(8)
C3 0.0506(11) 0.0407(10) 0.0475(11) 0.0004(9) 0.0053(9) 0.0029(9)
C4 0.0584(13) 0.0515(12) 0.0388(10) 0.0030(10) -0.0048(9) 0.0002(9)
C5 0.0488(11) 0.0439(11) 0.0478(11) -0.0042(9) -0.0083(9) -0.0046(9)
C6 0.0394(10) 0.0320(9) 0.0445(10) 0.0029(8) 0.0014(8) -0.0020(8)
C7 0.0377(10) 0.0403(10) 0.0626(12) -0.0041(8) 0.0075(9) -0.0021(9)
C8 0.0329(10) 0.0354(9) 0.0428(10) 0.0010(7) 0.0025(7) 0.0057(7)
C9 0.0542(13) 0.0478(12) 0.0501(11) 0.0018(9) 0.0049(9) -0.0093(9)
C10 0.0456(11) 0.0404(10) 0.0519(11) 0.0043(9) 0.0101(9) -0.0087(9)
C11 0.0747(17) 0.0613(15) 0.0816(17) -0.0152(13) -0.0013(13) -0.0055(13)
C12 0.098(2) 0.0560(16) 0.119(3) -0.0247(15) 0.020(2) -0.0025(16)
C13 0.103(2) 0.0540(16) 0.105(2) 0.0148(16) 0.0368(19) 0.0151(15)
C14 0.096(2) 0.0809(19) 0.0693(17) 0.0239(17) 0.0031(14) 0.0134(15)
C15 0.0697(15) 0.0590(14) 0.0632(14) 0.0012(11) -0.0021(12) -0.0024(11)

loop_
_atom_type_symbol
_atom_type_description
_atom_type_scat_dispersion_real
_atom_type_scat_dispersion_imag
_atom_type_scat_source
C C 0.0033 0.0016 'International Tables Vol C Tables 4.2.6.8 and 6.1.1.4'
H H 0.0000 0.0000 'International Tables Vol C Tables 4.2.6.8 and 6.1.1.4'
N N 0.0061 0.0033 'International Tables Vol C Tables 4.2.6.8 and 6.1.1.4'
O O 0.0106 0.0060 'International Tables Vol C Tables 4.2.6.8 and 6.1.1.4'
Cl Cl 0.1484 0.1585 'International Tables Vol C Tables 4.2.6.8 and 6.1.1.4'

loop_
_geom_angle_atom_site_label_1
_geom_angle_atom_site_label_2
_geom_angle_atom_site_label_3
_geom_angle
C8 N C9 123.59(16)
C8 N H0A 115.6(14)
C9 N H0A 120.7(14)
C6 O1 C7 118.32(14)
C2 C1 C6 121.47(17)
C2 C1 Cl1 119.52(14)
C6 C1 Cl1 119.00(14)
C1 C2 C3 118.88(17)
C1 C2 H2A 120.6
C3 C2 H2A 120.6
C4 C3 C2 121.07(18)
C4 C3 Cl2 119.33(15)
C2 C3 Cl2 119.60(15)
C3 C4 C5 119.63(18)
C3 C4 H4A 120.2
C5 C4 H4A 120.2
C6 C5 C4 120.84(18)
C6 C5 H5A 119.6
C4 C5 H5A 119.6
O1 C6 C5 125.67(16)
O1 C6 C1 116.25(15)
C5 C6 C1 118.09(17)
O1 C7 C8 112.50(14)
O1 C7 H7A 109.1
C8 C7 H7A 109.1
O1 C7 H7B 109.1
C8 C7 H7B 109.1
H7A C7 H7B 107.8
O2 C8 N 124.41(16)
O2 C8 C7 121.43(16)
N C8 C7 114.16(15)
N C9 C10 113.22(16)
N C9 H9A 108.9
C10 C9 H9A 108.9
N C9 H9B 108.9
C10 C9 H9B 108.9
H9A C9 H9B 107.7
C11 C10 C15 118.4(2)
C11 C10 C9 120.5(2)
C15 C10 C9 121.05(19)
C10 C11 C12 120.7(3)
C10 C11 H11A 119.7
C12 C11 H11A 119.7
C13 C12 C11 120.9(3)
C13 C12 H12A 119.6
C11 C12 H12A 119.6
C12 C13 C14 119.1(3)
C12 C13 H13A 120.5
C14 C13 H13A 120.5
C13 C14 C15 120.5(3)
C13 C14 H14A 119.8
C15 C14 H14A 119.8
C10 C15 C14 120.4(2)
C10 C15 H15A 119.8
C14 C15 H15A 119.8

loop_
_geom_bond_atom_site_label_1
_geom_bond_atom_site_label_2
_geom_bond_distance
N C8 1.329(2)
N C9 1.451(2)
N H0A 0.83(2)
Cl1 C1 1.7318(18)
Cl2 C3 1.7448(19)
O1 C6 1.363(2)
O1 C7 1.420(2)
O2 C8 1.225(2)
C1 C2 1.376(3)
C1 C6 1.394(2)
C2 C3 1.377(3)
C2 H2A 0.9300
C3 C4 1.369(3)
C4 C5 1.383(3)
C4 H4A 0.9300
C5 C6 1.383(2)
C5 H5A 0.9300
C7 C8 1.517(2)
C7 H7A 0.9700
C7 H7B 0.9700
C9 C10 1.507(3)
C9 H9A 0.9700
C9 H9B 0.9700
C10 C11 1.372(3)
C10 C15 1.377(3)
C11 C12 1.385(4)
C11 H11A 0.9300
C12 C13 1.353(4)
C12 H12A 0.9300
C13 C14 1.373(4)
C13 H13A 0.9300
C14 C15 1.386(3)
C14 H14A 0.9300
C15 H15A 0.9300

loop_
_geom_hbond_atom_site_label_D
_geom_hbond_atom_site_label_H
_geom_hbond_atom_site_label_A
_geom_hbond_site_symmetry_A
_geom_hbond_distance_DH
_geom_hbond_distance_HA
_geom_hbond_distance_DA
_geom_hbond_angle_DHA
N H0A O2 1_455 0.83(2) 2.06(2) 2.883(2) 169(2)

loop_
_geom_torsion_atom_site_label_1
_geom_torsion_atom_site_label_2
_geom_torsion_atom_site_label_3
_geom_torsion_atom_site_label_4
_geom_torsion
C6 C1 C2 C3 0.3(3)
Cl1 C1 C2 C3 179.74(15)
C1 C2 C3 C4 -1.4(3)
C1 C2 C3 Cl2 178.90(14)
C2 C3 C4 C5 1.3(3)
Cl2 C3 C4 C5 -178.97(15)
C3 C4 C5 C6 -0.1(3)
C7 O1 C6 C5 -1.4(2)
C7 O1 C6 C1 178.78(15)
C4 C5 C6 O1 179.23(17)
C4 C5 C6 C1 -1.0(3)
C2 C1 C6 O1 -179.29(16)
Cl1 C1 C6 O1 1.3(2)
C2 C1 C6 C5 0.9(3)
Cl1 C1 C6 C5 -178.57(14)
C6 O1 C7 C8 75.3(2)
C9 N C8 O2 0.7(3)
C9 N C8 C7 -178.70(16)
O1 C7 C8 O2 3.5(3)
O1 C7 C8 N -177.05(15)
C8 N C9 C10 103.3(2)
N C9 C10 C11 113.8(2)
N C9 C10 C15 -66.5(3)
C15 C10 C11 C12 1.4(3)
C9 C10 C11 C12 -179.0(2)
C10 C11 C12 C13 -0.8(4)
C11 C12 C13 C14 -0.3(4)
C12 C13 C14 C15 0.7(4)
C11 C10 C15 C14 -0.9(3)
C9 C10 C15 C14 179.4(2)
C13 C14 C15 C10 -0.1(4)

loop_
_cod_related_entry_id
_cod_related_entry_database
_cod_related_entry_code
1 ChemSpider 581409
